data_4063172
_journal_name_full Organometallics
_journal_year 2004
_chemical_formula_sum 'C13 H30 B2 Ir P'
_chemical_formula_weight 431.16
_space_group_IT_number 14
_symmetry_cell_setting monoclinic
_symmetry_space_group_name_Hall '-P 2ybc'
_symmetry_space_group_name_H-M 'P 1 21/c 1'
_cell_angle_alpha 90.00
_cell_angle_beta 101.0350(10)
_cell_angle_gamma 90.00
_cell_formula_units_Z 4
_cell_length_a 13.8721(6)
_cell_length_b 8.3612(3)
_cell_length_c 15.1509(6)
_cell_measurement_temperature 100(2)
_cell_volume 1724.82(12)
_diffrn_ambient_temperature 100(2)
_exptl_crystal_density_diffrn 1.660
_cod_depositor_comments
;
The following automatic conversions were performed:
'_symmetry_cell_setting' value 'Monoclinic' changed to 'monoclinic'
according to '/home/saulius/struct/CIF-dictionaries/cif_core.dic'
dictionary named 'cif_core.dic' version 2.4.1 from 2010-06-29.

Automatic conversion script
Id: cif_fix_enum 1527 2010-12-29 10:47:43Z saulius 
;
_cod_original_sg_symbol_H-M 'P 21/c'
_cod_database_code 4063172

loop_
_symmetry_equiv_pos_as_xyz
'x, y, z'
'-x, y+1/2, -z+1/2'
'-x, -y, -z'
'x, -y-1/2, z-1/2'

loop_
_atom_site_label
_atom_site_type_symbol
_atom_site_fract_x
_atom_site_fract_y
_atom_site_fract_z
_atom_site_U_iso_or_equiv
_atom_site_adp_type
_atom_site_occupancy
_atom_site_symmetry_multiplicity
_atom_site_calc_flag
_atom_site_refinement_flags
_atom_site_disorder_assembly
_atom_site_disorder_group
Ir1 Ir 0.773999(6) 0.541892(10) 0.142153(5) 0.00983(4) Uani 1 1 d . . .
H5 H 0.8572 0.4939 0.0946 0.068(15) Uiso 1 1 d R . .
H6 H 0.8592 0.4730 0.2179 0.025(9) Uiso 1 1 d R . .
P1 P 0.90717(5) 0.69819(7) 0.33847(4) 0.01281(12) Uani 1 1 d . . .
C1 C 0.61395(18) 0.5986(3) 0.09646(18) 0.0182(5) Uani 1 1 d . . .
B1 B 0.8064(2) 0.7387(3) 0.23397(18) 0.0133(5) Uani 1 1 d . . .
H1 H 0.7389 0.7904 0.2605 0.021(8) Uiso 1 1 d R . .
H2 H 0.8372 0.8636 0.2020 0.040(10) Uiso 1 1 d R . .
C2 C 0.6233(2) 0.4885(4) 0.17073(19) 0.0196(5) Uani 1 1 d . . .
B2 B 0.8403(2) 0.7705(3) 0.12540(19) 0.0168(5) Uani 1 1 d . . .
H4 H 0.9123 0.7754 0.1242 0.029(9) Uiso 1 1 d R . .
H3 H 0.7952 0.8494 0.0782 0.038(10) Uiso 1 1 d R . .
C3 C 0.6630(2) 0.3437(3) 0.14464(19) 0.0205(5) Uani 1 1 d . . .
C4 C 0.68024(18) 0.3621(3) 0.05582(18) 0.0187(5) Uani 1 1 d . . .
C5 C 0.6493(2) 0.5203(3) 0.02499(18) 0.0184(5) Uani 1 1 d . . .
C6 C 0.5691(2) 0.7607(4) 0.0911(3) 0.0392(9) Uani 1 1 d . . .
H6A H 0.4981 0.7520 0.0689 0.13(2) Uiso 1 1 calc R . .
H6B H 0.5982 0.8273 0.0498 0.086(18) Uiso 1 1 calc R . .
H6C H 0.5814 0.8097 0.1510 0.052(12) Uiso 1 1 calc R . .
C7 C 0.5876(3) 0.5159(5) 0.2571(2) 0.0395(9) Uani 1 1 d . . .
H7A H 0.5191 0.4809 0.2500 0.058(14) Uiso 1 1 calc R . .
H7B H 0.5921 0.6300 0.2721 0.044(11) Uiso 1 1 calc R . .
H7C H 0.6282 0.4546 0.3055 0.065(16) Uiso 1 1 calc R . .
C8 C 0.6792(3) 0.1926(4) 0.1999(3) 0.0434(9) Uani 1 1 d . . .
H8A H 0.6193 0.1278 0.1884 0.043(11) Uiso 1 1 calc R . .
H8B H 0.6955 0.2203 0.2639 0.068(15) Uiso 1 1 calc R . .
H8C H 0.7334 0.1317 0.1833 0.065(15) Uiso 1 1 calc R . .
C9 C 0.7171(2) 0.2329(4) 0.0010(2) 0.0379(8) Uani 1 1 d . . .
H9A H 0.6614 0.1704 -0.0308 0.060(13) Uiso 1 1 calc R . .
H9B H 0.7622 0.1625 0.0409 0.082(17) Uiso 1 1 calc R . .
H9C H 0.7516 0.2821 -0.0428 0.055(13) Uiso 1 1 calc R . .
C10 C 0.6444(3) 0.5851(5) -0.0676(2) 0.0364(8) Uani 1 1 d . . .
H10A H 0.5808 0.5575 -0.1050 0.053(13) Uiso 1 1 calc R . .
H10B H 0.6973 0.5385 -0.0938 0.055(15) Uiso 1 1 calc R . .
H10C H 0.6517 0.7016 -0.0647 0.041(11) Uiso 1 1 calc R . .
C11 C 1.02513(19) 0.6468(3) 0.31344(19) 0.0195(5) Uani 1 1 d . . .
H11A H 1.0719 0.6278 0.3696 0.054(12) Uiso 1 1 calc R . .
H11B H 1.0487 0.7348 0.2805 0.069(14) Uiso 1 1 calc R . .
H11C H 1.0189 0.5497 0.2765 0.048(13) Uiso 1 1 calc R . .
C12 C 0.9307(2) 0.8644(3) 0.41599(18) 0.0220(5) Uani 1 1 d . . .
H12A H 0.9824 0.8351 0.4670 0.045(11) Uiso 1 1 calc R . .
H12B H 0.8705 0.8909 0.4378 0.041(10) Uiso 1 1 calc R . .
H12C H 0.9518 0.9574 0.3852 0.032(11) Uiso 1 1 calc R . .
C13 C 0.8714(2) 0.5349(3) 0.4033(2) 0.0239(6) Uani 1 1 d . . .
H13A H 0.9232 0.5154 0.4560 0.056(14) Uiso 1 1 calc R . .
H13B H 0.8613 0.4383 0.3660 0.088(19) Uiso 1 1 calc R . .
H13C H 0.8102 0.5624 0.4231 0.041(12) Uiso 1 1 calc R . .

loop_
_atom_site_aniso_label
_atom_site_aniso_U_11
_atom_site_aniso_U_22
_atom_site_aniso_U_33
_atom_site_aniso_U_23
_atom_site_aniso_U_13
_atom_site_aniso_U_12
Ir1 0.00946(6) 0.00919(5) 0.01076(5) -0.00183(3) 0.00171(3) -0.00042(3)
P1 0.0135(3) 0.0132(3) 0.0114(3) -0.0014(2) 0.0018(2) -0.0025(2)
C1 0.0099(11) 0.0168(11) 0.0262(13) -0.0034(10) -0.0010(9) 0.0002(9)
B1 0.0139(12) 0.0117(11) 0.0145(12) -0.0019(9) 0.0030(9) -0.0007(9)
C2 0.0149(12) 0.0263(13) 0.0185(12) -0.0064(10) 0.0060(10) -0.0066(10)
B2 0.0215(14) 0.0144(12) 0.0141(12) 0.0001(10) 0.0024(10) -0.0057(10)
C3 0.0170(12) 0.0180(12) 0.0253(13) 0.0009(10) 0.0009(10) -0.0066(10)
C4 0.0125(11) 0.0196(12) 0.0225(12) -0.0118(10) -0.0004(9) -0.0033(9)
C5 0.0112(12) 0.0273(13) 0.0152(12) 0.0011(10) -0.0010(9) -0.0038(10)
C6 0.0214(16) 0.0216(15) 0.070(3) -0.0097(16) -0.0040(16) 0.0077(12)
C7 0.0251(17) 0.070(2) 0.0276(17) -0.0165(17) 0.0153(14) -0.0185(17)
C8 0.040(2) 0.0254(16) 0.060(2) 0.0170(16) -0.0025(17) -0.0134(15)
C9 0.0246(15) 0.0389(18) 0.048(2) -0.0312(16) 0.0010(14) -0.0012(14)
C10 0.0255(16) 0.059(2) 0.0210(15) 0.0095(15) -0.0052(12) -0.0120(16)
C11 0.0140(12) 0.0183(12) 0.0252(13) -0.0021(10) 0.0015(10) 0.0001(10)
C12 0.0233(13) 0.0235(13) 0.0190(12) -0.0081(10) 0.0037(10) -0.0054(11)
C13 0.0296(16) 0.0256(15) 0.0160(13) 0.0051(10) 0.0028(11) -0.0070(11)

loop_
_geom_bond_atom_site_label_1
_geom_bond_atom_site_label_2
_geom_bond_distance
_geom_bond_site_symmetry_2
_geom_bond_publ_flag
Ir1 B1 2.146(3) . ?
Ir1 B2 2.157(3) . ?
Ir1 C5 2.236(3) . ?
Ir1 C4 2.239(2) . ?
Ir1 C1 2.246(2) . ?
Ir1 C2 2.259(3) . ?
Ir1 C3 2.267(3) . ?
P1 C11 1.801(3) . ?
P1 C13 1.806(3) . ?
P1 C12 1.809(3) . ?
P1 B1 1.931(3) . ?
C1 C5 1.430(4) . ?
C1 C2 1.440(4) . ?
C1 C6 1.487(4) . ?
B1 B2 1.815(4) . ?
C2 C3 1.417(4) . ?
C2 C7 1.503(4) . ?
C3 C4 1.419(4) . ?
C3 C8 1.508(4) . ?
C4 C5 1.441(4) . ?
C4 C9 1.510(4) . ?
C5 C10 1.493(4) . ?
